data_1511291
loop_
_publ_author_name
'Kniep, R.'
'Asbrand, M.'
'Kizilyalli, M.'
'Roehr, C.'
'Goezel, G.'
'Eisenmann, B.'

_publ_section_title
;
 Borophosphates - a neglected class of compounds: the crystal structures
 of M(II) (B P O5) (M(II) = Ca, Sr) and Ba3 (B P3 O12)
;
_journal_name_full 'Angewandte Chemie (German Edition)'
_journal_page_first 791
_journal_page_last 793
_journal_volume 106
_journal_year 1994
_chemical_formula_sum 'B O5 P Sr'
_chemical_name_systematic 'Sr (B P O5)'
_space_group_IT_number 152
_symmetry_space_group_name_Hall 'P 31 2"'
_symmetry_space_group_name_H-M 'P 31 2 1'
_cell_angle_alpha 90
_cell_angle_beta 90
_cell_angle_gamma 120
_cell_formula_units_Z 3
_cell_length_a 6.8488
_cell_length_b 6.8488
_cell_length_c 6.8159
_cell_volume 276.874
_citation_journal_id_ASTM ANCEAD
_cod_data_source_file boron0-1_420.cif
_cod_data_source_block B1O5P1Sr1
_cod_original_cell_volume 276.8744
_cod_original_formula_sum 'B1 O5 P1 Sr1'
_cod_database_code 1511291

loop_
_symmetry_equiv_pos_as_xyz
x,y,z
-y,x-y,z+1/3
-x+y,-x,z+2/3
y,x,-z
-x,-x+y,-z+1/3
x-y,-y,-z+2/3

loop_
_atom_site_label
_atom_site_type_symbol
_atom_site_fract_x
_atom_site_fract_y
_atom_site_fract_z
_atom_site_occupancy
_atom_site_U_iso_or_equiv
O2 O-2 0.573 0.436 0.139 1 0.0
P1 P+5 0.402 0.402 0 1 0.0
B1 B+3 0.892 0.892 0.5 1 0.0
O1 O-2 0.34 0.197 0.877 1 0.0
Sr1 Sr+2 0.394 0.394 0.5 1 0.0
O3 O-2 -0.051 -0.051 0 1 0.0
